data_4336278
loop_
_publ_author_name
'Yeong Hun Kim'
'Dong Woo Lee'
'Kang Min Ok'

_publ_section_title
;
 \a-ScVSe2O8, \b-ScVSe2O8, and ScVTe2O8: New Quaternary Mixed Metal Oxides
 Composed of Only Second-Order Jahn-Teller Distortive Cations
;
_journal_name_full 'Inorganic Chemistry'
_journal_page_first 11450
_journal_page_last 11456
_journal_paper_doi 10.1021/ic401769s
_journal_volume 52
_journal_year 2013
_chemical_formula_sum 'O8 Sc Se2 V'
_chemical_formula_weight 381.82
_chemical_name_systematic
;
 ?
;
_space_group_IT_number 14
_symmetry_cell_setting monoclinic
_symmetry_space_group_name_Hall '-P 2yn'
_symmetry_space_group_name_H-M 'P 1 21/n 1'
_atom_sites_solution_primary direct
_atom_sites_solution_secondary difmap
_cell_angle_alpha 90
_cell_angle_beta 104.5740(10)
_cell_angle_gamma 90
_cell_formula_units_Z 4
_cell_length_a 8.96460(10)
_cell_length_b 5.12600(10)
_cell_length_c 14.4802(2)
_cell_measurement_temperature 298.0(2)
_cell_volume 643.992(17)
_computing_structure_refinement 'SHELXL-97 (Sheldrick, 1997)'
_diffrn_ambient_temperature 298.0(2)
_diffrn_measured_fraction_theta_full 0.993
_diffrn_measured_fraction_theta_max 0.993
_diffrn_measurement_device_type 'Bruker SMART Breeze'
_diffrn_measurement_method CCD
_diffrn_radiation_monochromator graphite
_diffrn_radiation_type MoK\a
_diffrn_radiation_wavelength 0.71073
_diffrn_reflns_av_R_equivalents 0.0421
_diffrn_reflns_av_unetI/netI 0.0339
_diffrn_reflns_limit_h_max 8
_diffrn_reflns_limit_h_min -11
_diffrn_reflns_limit_k_max 6
_diffrn_reflns_limit_k_min -6
_diffrn_reflns_limit_l_max 18
_diffrn_reflns_limit_l_min -19
_diffrn_reflns_number 8890
_diffrn_reflns_theta_full 28.27
_diffrn_reflns_theta_max 28.27
_diffrn_reflns_theta_min 2.91
_exptl_absorpt_coefficient_mu 13.814
_exptl_absorpt_correction_T_max 0.85
_exptl_absorpt_correction_T_min 0.78
_exptl_absorpt_correction_type empirical
_exptl_absorpt_process_details
; 
 SADABS(Blessing, 1995) 
;
_exptl_crystal_colour Green
_exptl_crystal_density_diffrn 3.938
_exptl_crystal_description Rod
_exptl_crystal_F_000 704
_exptl_crystal_size_max 0.032
_exptl_crystal_size_mid 0.015
_exptl_crystal_size_min 0.012
_refine_diff_density_max 0.555
_refine_diff_density_min -0.579
_refine_diff_density_rms 0.145
_refine_ls_extinction_coef 0.0027(3)
_refine_ls_extinction_expression Fc^*^=kFc[1+0.001xFc^2^\l^3^/sin(2\q)]^-1/4^
_refine_ls_extinction_method SHELXL
_refine_ls_goodness_of_fit_ref 1.036
_refine_ls_matrix_type full
_refine_ls_number_parameters 110
_refine_ls_number_reflns 1587
_refine_ls_number_restraints 0
_refine_ls_restrained_S_all 1.036
_refine_ls_R_factor_all 0.0275
_refine_ls_R_factor_gt 0.02
_refine_ls_shift/su_max 0.001
_refine_ls_shift/su_mean 0
_refine_ls_structure_factor_coef Fsqd
_refine_ls_weighting_details 'calc w=1/[\s^2^(Fo^2^)+(0.0199P)^2^+0.0000P] where P=(Fo^2^+2Fc^2^)/3'
_refine_ls_weighting_scheme calc
_refine_ls_wR_factor_gt 0.0434
_refine_ls_wR_factor_ref 0.0477
_reflns_number_gt 1325
_reflns_number_total 1587
_reflns_threshold_expression >2s\(I)
_cod_data_source_file ic401769s_si_002_1.cif
_cod_data_source_block alpha_ScVSe2O8
_cod_original_cell_volume 643.991(17)
_cod_database_code 4336278

loop_
_symmetry_equiv_pos_as_xyz
'x, y, z'
'-x+1/2, y+1/2, -z+1/2'
'-x, -y, -z'
'x-1/2, -y-1/2, z-1/2'

loop_
_atom_site_label
_atom_site_type_symbol
_atom_site_fract_x
_atom_site_fract_y
_atom_site_fract_z
_atom_site_U_iso_or_equiv
_atom_site_adp_type
_atom_site_occupancy
_atom_site_symmetry_multiplicity
_atom_site_calc_flag
Se1 Se 0.41039(4) 0.20928(6) 0.80365(2) 0.01087(10) Uani 1 1 d
Se2 Se -0.19044(4) -0.19770(6) 0.86936(2) 0.01106(10) Uani 1 1 d
V1 V 0.35396(7) -0.14891(10) 0.98340(4) 0.00972(14) Uani 1 1 d
Sc1 Sc 0.08023(8) 0.29822(11) 0.88895(4) 0.00994(15) Uani 1 1 d
O1 O 0.2889(3) 0.0974(4) 0.87303(14) 0.0113(5) Uani 1 1 d
O2 O 0.5869(3) 0.2256(4) 0.88157(16) 0.0133(5) Uani 1 1 d
O3 O 0.4263(3) -0.0669(4) 0.74637(16) 0.0178(6) Uani 1 1 d
O4 O -0.0584(3) -0.0171(4) 0.83396(16) 0.0153(6) Uani 1 1 d
O5 O -0.0972(3) -0.4808(4) 0.90025(18) 0.0236(7) Uani 1 1 d
O6 O -0.1743(3) -0.0806(4) 0.98323(14) 0.0117(5) Uani 1 1 d
O7 O 0.5188(3) -0.2183(4) 0.95908(16) 0.0143(5) Uani 1 1 d
O8 O 0.2401(3) -0.3928(4) 0.93996(16) 0.0148(5) Uani 1 1 d

loop_
_atom_site_aniso_label
_atom_site_aniso_U_11
_atom_site_aniso_U_22
_atom_site_aniso_U_33
_atom_site_aniso_U_23
_atom_site_aniso_U_13
_atom_site_aniso_U_12
Se1 0.0102(2) 0.01276(17) 0.00993(16) 0.00167(12) 0.00310(14) 0.00100(15)
Se2 0.0105(2) 0.01129(17) 0.01172(16) -0.00140(12) 0.00346(15) -0.00032(15)
V1 0.0095(3) 0.0093(3) 0.0106(3) -0.0005(2) 0.0028(2) -0.0002(2)
Sc1 0.0085(4) 0.0103(3) 0.0114(3) 0.0013(2) 0.0033(3) 0.0007(3)
O1 0.0106(14) 0.0144(11) 0.0106(10) 0.0019(9) 0.0061(11) 0.0037(10)
O2 0.0100(14) 0.0192(12) 0.0112(11) 0.0011(9) 0.0038(11) -0.0021(11)
O3 0.0215(16) 0.0206(13) 0.0119(11) -0.0071(9) 0.0056(12) -0.0002(12)
O4 0.0181(16) 0.0147(11) 0.0150(11) -0.0011(9) 0.0076(12) -0.0056(11)
O5 0.0240(18) 0.0131(12) 0.0419(16) 0.0060(11) 0.0233(15) 0.0053(12)
O6 0.0095(14) 0.0167(12) 0.0095(10) -0.0018(9) 0.0035(11) 0.0010(10)
O7 0.0142(15) 0.0153(11) 0.0142(11) 0.0004(9) 0.0048(11) 0.0017(11)
O8 0.0137(15) 0.0130(11) 0.0161(11) -0.0009(9) 0.0011(11) -0.0030(11)

loop_
_atom_type_symbol
_atom_type_description
_atom_type_scat_dispersion_real
_atom_type_scat_dispersion_imag
_atom_type_scat_source
O O 0.0106 0.006 'International Tables Vol C Tables 4.2.6.8 and 6.1.1.4'
Sc Sc 0.2519 0.3716 'International Tables Vol C Tables 4.2.6.8 and 6.1.1.4'
V V 0.3005 0.5294 'International Tables Vol C Tables 4.2.6.8 and 6.1.1.4'
Se Se -0.0929 2.2259 'International Tables Vol C Tables 4.2.6.8 and 6.1.1.4'

loop_
_geom_angle_atom_site_label_1
_geom_angle_atom_site_label_2
_geom_angle_atom_site_label_3
_geom_angle
_geom_angle_site_symmetry_1
_geom_angle_site_symmetry_3
O3 Se1 O2 100.97(12) . .
O3 Se1 O1 98.68(11) . .
O2 Se1 O1 104.15(11) . .
O5 Se2 O4 102.48(13) . .
O5 Se2 O6 97.46(11) . .
O4 Se2 O6 101.74(11) . .
O8 V1 O7 105.08(12) . .
O8 V1 O2 102.66(11) . 3_657
O7 V1 O2 98.06(11) . 3_657
O8 V1 O1 98.43(11) . .
O7 V1 O1 93.57(11) . .
O2 V1 O1 152.27(9) 3_657 .
O8 V1 O6 94.28(12) . 3_557
O7 V1 O6 159.09(11) . 3_557
O2 V1 O6 85.06(9) 3_657 3_557
O1 V1 O6 75.53(9) . 3_557
O8 V1 O7 172.24(12) . 3_657
O7 V1 O7 82.00(11) . 3_657
O2 V1 O7 79.11(9) 3_657 3_657
O1 V1 O7 77.69(9) . 3_657
O6 V1 O7 78.29(9) 3_557 3_657
O8 V1 V1 153.65(10) . 3_657
O7 V1 V1 48.72(8) . 3_657
O2 V1 V1 86.24(8) 3_657 3_657
O1 V1 V1 82.69(8) . 3_657
O6 V1 V1 111.32(7) 3_557 3_657
O7 V1 V1 33.28(7) 3_657 3_657
O8 V1 Sc1 92.49(9) . .
O7 V1 Sc1 131.31(8) . .
O2 V1 Sc1 122.19(8) 3_657 .
O1 V1 Sc1 38.34(7) . .
O6 V1 Sc1 37.88(6) 3_557 .
O7 V1 Sc1 80.29(7) 3_657 .
V1 V1 Sc1 103.76(3) 3_657 .
O5 Sc1 O3 93.15(10) 1_565 2_556
O5 Sc1 O4 93.49(11) 1_565 .
O3 Sc1 O4 91.46(10) 2_556 .
O5 Sc1 O8 91.73(11) 1_565 1_565
O3 Sc1 O8 86.35(10) 2_556 1_565
O4 Sc1 O8 174.44(10) . 1_565
O5 Sc1 O6 111.94(10) 1_565 3_557
O3 Sc1 O6 154.78(10) 2_556 3_557
O4 Sc1 O6 89.63(9) . 3_557
O8 Sc1 O6 90.19(9) 1_565 3_557
O5 Sc1 O1 173.24(10) 1_565 .
O3 Sc1 O1 83.06(9) 2_556 .
O4 Sc1 O1 92.20(9) . .
O8 Sc1 O1 82.47(10) 1_565 .
O6 Sc1 O1 71.72(9) 3_557 .
O5 Sc1 V1 149.79(8) 1_565 .
O3 Sc1 V1 117.06(8) 2_556 .
O4 Sc1 V1 86.03(7) . .
O8 Sc1 V1 90.41(7) 1_565 .
O6 Sc1 V1 37.91(6) 3_557 .
O1 Sc1 V1 34.46(5) . .
Se1 O1 V1 124.40(14) . .
Se1 O1 Sc1 125.07(11) . .
V1 O1 Sc1 107.20(10) . .
Se1 O2 V1 129.37(14) . 3_657
Se1 O3 Sc1 140.54(14) . 2_546
Se2 O4 Sc1 135.45(13) . .
Se2 O5 Sc1 145.46(15) . 1_545
Se2 O6 Sc1 124.32(12) . 3_557
Se2 O6 V1 121.25(12) . 3_557
Sc1 O6 V1 104.21(9) 3_557 3_557
V1 O7 V1 98.00(10) . 3_657
V1 O8 Sc1 175.89(16) . 1_545

loop_
_geom_bond_atom_site_label_1
_geom_bond_atom_site_label_2
_geom_bond_distance
_geom_bond_site_symmetry_2
Se1 O3 1.665(2) .
Se1 O2 1.699(3) .
Se1 O1 1.753(2) .
Se2 O5 1.678(2) .
Se2 O4 1.681(2) .
Se2 O6 1.726(2) .
V1 O8 1.636(2) .
V1 O7 1.642(3) .
V1 O2 1.933(2) 3_657
V1 O1 2.005(2) .
V1 O6 2.145(2) 3_557
V1 O7 2.249(2) 3_657
V1 V1 2.9639(12) 3_657
V1 Sc1 3.3847(9) .
Sc1 O5 1.993(3) 1_565
Sc1 O3 2.065(2) 2_556
Sc1 O4 2.072(2) .
Sc1 O8 2.139(2) 1_565
Sc1 O6 2.144(2) 3_557
Sc1 O1 2.198(2) .
O2 V1 1.933(2) 3_657
O3 Sc1 2.065(2) 2_546
O5 Sc1 1.993(3) 1_545
O6 Sc1 2.144(2) 3_557
O6 V1 2.145(2) 3_557
O7 V1 2.249(2) 3_657
O8 Sc1 2.139(2) 1_545
